data_7038898
loop_
_publ_author_name
'Wang, Huarui'
'Huang, Chao'
'Han, Yanbing'
'Shao, Zhichao'
'Hou, Hongwei'
'Fan, Yaoting'

_publ_section_title
;
 Central-metal exchange, improved catalytic activity, photoluminescence
 properties of a new family of d(10) coordination polymers based on the
 5,5'-(1H-2,3,5-triazole-1,4-diyl)diisophthalic acid ligand.
;
_journal_issue 18
_journal_name_full 'Dalton transactions (Cambridge, England : 2003)'
_journal_page_first 7776
_journal_page_last 7785
_journal_paper_doi 10.1039/c6dt00726k
_journal_volume 45
_journal_year 2016
_chemical_formula_moiety 'C21 H16 Cd2 N4 O14'
_chemical_formula_sum 'C21 H16 Cd2 N4 O14'
_chemical_formula_weight 773.18
_chemical_name_systematic
; 
 ? 
;
_space_group_IT_number 14
_symmetry_cell_setting monoclinic
_symmetry_space_group_name_Hall '-P 2ybc'
_symmetry_space_group_name_H-M 'P 1 21/c 1'
_atom_sites_solution_hydrogens geom
_atom_sites_solution_primary direct
_atom_sites_solution_secondary difmap
_audit_creation_method SHELXL-97
_audit_update_record
;
2016-01-06 deposited with the CCDC.
2016-03-28 downloaded from the CCDC.
;
_cell_angle_alpha 90.00
_cell_angle_beta 101.72(3)
_cell_angle_gamma 90.00
_cell_formula_units_Z 4
_cell_length_a 7.7476(15)
_cell_length_b 18.393(4)
_cell_length_c 18.753(4)
_cell_measurement_reflns_used 4677
_cell_measurement_temperature 293(2)
_cell_measurement_theta_max 27.8048
_cell_measurement_theta_min 2.2145
_cell_volume 2616.6(10)
_computing_cell_refinement 'CrystalClear (Rigaku/MSC Inc., 2006)'
_computing_data_collection 'CrystalClear (Rigaku/MSC Inc., 2006)'
_computing_data_reduction 'CrystalClear (Rigaku/MSC Inc., 2006)'
_computing_molecular_graphics SHELXTL
_computing_publication_material SHELXTL
_computing_structure_refinement 'SHELXL-97 (Sheldrick, 1997)'
_computing_structure_solution 'SHELXS-97 (Sheldrick, 1990)'
_diffrn_ambient_temperature 293(2)
_diffrn_detector_area_resol_mean 28.5714
_diffrn_measured_fraction_theta_full 0.998
_diffrn_measured_fraction_theta_max 0.998
_diffrn_measurement_device_type Saturn724
_diffrn_measurement_method dtprofit.ref
_diffrn_radiation_monochromator graphite
_diffrn_radiation_source 'fine-focus sealed tube'
_diffrn_radiation_type MoK\a
_diffrn_radiation_wavelength 0.71073
_diffrn_reflns_av_R_equivalents 0.0742
_diffrn_reflns_av_sigmaI/netI 0.0781
_diffrn_reflns_limit_h_max 9
_diffrn_reflns_limit_h_min -9
_diffrn_reflns_limit_k_max 22
_diffrn_reflns_limit_k_min -21
_diffrn_reflns_limit_l_max 22
_diffrn_reflns_limit_l_min -22
_diffrn_reflns_number 20639
_diffrn_reflns_theta_full 25.50
_diffrn_reflns_theta_max 25.50
_diffrn_reflns_theta_min 1.57
_exptl_absorpt_coefficient_mu 1.704
_exptl_absorpt_correction_T_max 0.7842
_exptl_absorpt_correction_T_min 0.7491
_exptl_absorpt_correction_type numerical
_exptl_absorpt_process_details 'CrystalClear (Rigaku/MSC Inc., 2006)'
_exptl_crystal_colour Colorless
_exptl_crystal_density_diffrn 1.963
_exptl_crystal_density_method 'not measured'
_exptl_crystal_description Prism
_exptl_crystal_F_000 1512
_exptl_crystal_size_max 0.18
_exptl_crystal_size_mid 0.17
_exptl_crystal_size_min 0.15
_refine_diff_density_max 2.490
_refine_diff_density_min -0.979
_refine_diff_density_rms 0.207
_refine_ls_extinction_method none
_refine_ls_goodness_of_fit_ref 1.159
_refine_ls_hydrogen_treatment mixed
_refine_ls_matrix_type full
_refine_ls_number_parameters 372
_refine_ls_number_reflns 4882
_refine_ls_number_restraints 33
_refine_ls_restrained_S_all 1.162
_refine_ls_R_factor_all 0.1164
_refine_ls_R_factor_gt 0.0829
_refine_ls_shift/su_max 0.000
_refine_ls_shift/su_mean 0.000
_refine_ls_structure_factor_coef Fsqd
_refine_ls_weighting_details 'calc w=1/[\s^2^(Fo^2^)+(0.1128P)^2^+0.0000P] where P=(Fo^2^+2Fc^2^)/3'
_refine_ls_weighting_scheme calc
_refine_ls_wR_factor_gt 0.2021
_refine_ls_wR_factor_ref 0.2348
_reflns_number_gt 3572
_reflns_number_total 4882
_reflns_threshold_expression >2sigma(I)
_cod_data_source_file c6dt00726k2.cif
_cod_data_source_block a
_cod_depositor_comments
;
The following automatic conversions were performed:

'_symmetry_cell_setting' value 'Monoclinic' changed to 'monoclinic'
according to
/usr/data/users/saulius/crontab/automatic-downloads/rss-feeds/RSC/lib/dictionaries/cif_core.dic
dictionary named 'cif_core.dic' version 2.4.2 from 2011-04-26.

'_exptl_absorpt_correction_type' value 'Numerical' changed to
'numerical' according to
/usr/data/users/saulius/crontab/automatic-downloads/rss-feeds/RSC/lib/dictionaries/cif_core.dic
dictionary named 'cif_core.dic' version 2.4.2 from 2011-04-26.

Automatic conversion script
Id: cif_fix_values 4268 2015-11-12 08:31:59Z antanas 

 Adding full bibliography for 7038896--7038900.cif.
;
_cod_original_cell_volume 2616.6(9)
_cod_original_sg_symbol_Hall '-P 2ybc  '
_cod_original_sg_symbol_H-M 'P2(1)/c  '
_cod_database_code 7038898

loop_
_symmetry_equiv_pos_as_xyz
'x, y, z'
'-x, y+1/2, -z+1/2'
'-x, -y, -z'
'x, -y-1/2, z-1/2'

loop_
_atom_site_label
_atom_site_type_symbol
_atom_site_fract_x
_atom_site_fract_y
_atom_site_fract_z
_atom_site_U_iso_or_equiv
_atom_site_adp_type
_atom_site_occupancy
_atom_site_symmetry_multiplicity
_atom_site_calc_flag
_atom_site_refinement_flags
Cd1 Cd 0.45931(12) 0.16342(4) 0.10277(4) 0.0395(3) Uani 1 1 d .
Cd2 Cd 0.08366(15) 0.46304(4) 0.36255(4) 0.0557(4) Uani 1 1 d .
O1 O 0.0892(13) 0.5104(4) 0.2536(4) 0.062(3) Uani 1 1 d .
O2 O 0.0333(12) 0.6086(4) 0.3133(4) 0.053(2) Uani 1 1 d .
O3 O -0.0198(13) 0.8471(4) 0.1888(4) 0.059(2) Uani 1 1 d .
O4 O -0.0135(13) 0.8556(4) 0.0727(4) 0.054(2) Uani 1 1 d .
O5 O 0.4294(11) 0.4154(4) -0.2960(4) 0.047(2) Uani 1 1 d .
O6 O 0.4364(12) 0.2978(4) -0.2791(4) 0.056(2) Uani 1 1 d .
O7 O 0.4442(11) 0.2005(4) -0.0267(4) 0.048(2) Uani 1 1 d .
O8 O 0.3940(11) 0.2783(4) 0.0571(4) 0.049(2) Uani 1 1 d .
O9 O 0.1567(12) 0.1447(5) 0.0725(4) 0.067(3) Uani 1 1 d .
O10 O 0.7441(12) 0.2169(5) 0.1231(5) 0.070(3) Uani 1 1 d .
O11 O 0.5986(11) 0.0617(4) 0.0765(4) 0.053(2) Uani 1 1 d .
O12 O 0.3754(13) 0.4096(5) 0.3713(4) 0.066(3) Uani 1 1 d .
O13 O 0.1787(12) 0.5206(4) 0.4700(4) 0.054(2) Uani 1 1 d .
O14 O -0.2081(14) 0.4832(5) 0.3732(5) 0.069(3) Uani 1 1 d .
N1 N 0.2275(10) 0.5313(4) 0.0023(4) 0.0235(16) Uani 1 1 d .
N2 N 0.2653(14) 0.5847(5) -0.0966(5) 0.047(2) Uani 1 1 d .
H2 H 0.2907 0.5921 -0.1386 0.056 Uiso 1 1 calc R
N3 N 0.2099(13) 0.6356(5) -0.0541(4) 0.043(2) Uani 1 1 d .
N4 N 0.3074(16) 0.3456(7) 0.2208(7) 0.075(3) Uani 1 1 d U
H4A H 0.2768 0.3597 0.2625 0.090 Uiso 1 1 calc R
H4B H 0.3517 0.3004 0.2276 0.090 Uiso 1 1 calc R
C1 C 0.0673(15) 0.5785(6) 0.2584(6) 0.042(3) Uani 1 1 d .
C2 C 0.0841(14) 0.6240(5) 0.1915(5) 0.036(2) Uani 1 1 d .
C3 C 0.0437(15) 0.6971(5) 0.1909(6) 0.040(3) Uani 1 1 d .
H3 H 0.0107 0.7179 0.2313 0.048 Uiso 1 1 calc R
C4 C 0.0517(15) 0.7406(5) 0.1301(5) 0.036(2) Uani 1 1 d .
C5 C 0.0993(15) 0.7097(5) 0.0694(5) 0.037(2) Uani 1 1 d .
H5 H 0.1054 0.7381 0.0290 0.044 Uiso 1 1 calc R
C6 C 0.1384(12) 0.6348(5) 0.0699(5) 0.030(2) Uani 1 1 d .
C7 C 0.1351(15) 0.5927(6) 0.1307(5) 0.041(3) Uani 1 1 d .
H7 H 0.1664 0.5439 0.1313 0.049 Uiso 1 1 calc R
C8 C 0.0053(16) 0.8194(6) 0.1300(5) 0.041(3) Uani 1 1 d .
C9 C 0.1930(14) 0.6023(5) 0.0061(5) 0.034(2) Uani 1 1 d .
C10 C 0.2730(14) 0.5234(5) -0.0631(5) 0.034(2) Uani 1 1 d .
C11 C 0.3205(12) 0.4523(5) -0.0869(5) 0.029(2) Uani 1 1 d .
C12 C 0.3372(13) 0.3924(5) -0.0404(5) 0.032(2) Uani 1 1 d .
H12 H 0.3148 0.3985 0.0061 0.039 Uiso 1 1 calc R
C13 C 0.3851(13) 0.3250(5) -0.0604(5) 0.032(2) Uani 1 1 d .
C14 C 0.4120(13) 0.3165(5) -0.1325(5) 0.029(2) Uani 1 1 d .
H14 H 0.4412 0.2708 -0.1478 0.035 Uiso 1 1 calc R
C15 C 0.3967(13) 0.3722(5) -0.1791(5) 0.031(2) Uani 1 1 d .
C16 C 0.3510(15) 0.4410(5) -0.1578(5) 0.035(2) Uani 1 1 d .
H16 H 0.3405 0.4796 -0.1904 0.042 Uiso 1 1 calc R
C17 C 0.4216(14) 0.3615(6) -0.2569(5) 0.038(2) Uani 1 1 d .
C18 C 0.4100(15) 0.2629(6) -0.0064(5) 0.041(3) Uani 1 1 d .
C19 C 0.6983(18) 0.0636(6) 0.0308(6) 0.049(3) Uani 1 1 d .
H19 H 0.6778 0.0996 -0.0047 0.059 Uiso 1 1 calc R
C20 C 0.440(3) 0.3926(14) 0.2064(13) 0.167(9) Uani 1 1 d U
H20A H 0.4237 0.4004 0.1548 0.251 Uiso 1 1 calc R
H20B H 0.5534 0.3710 0.2240 0.251 Uiso 1 1 calc R
H20C H 0.4331 0.4382 0.2304 0.251 Uiso 1 1 calc R
C21 C 0.148(3) 0.3438(11) 0.1623(9) 0.109(6) Uani 1 1 d U
H21A H 0.1032 0.3923 0.1526 0.164 Uiso 1 1 calc R
H21B H 0.0594 0.3142 0.1775 0.164 Uiso 1 1 calc R
H21C H 0.1763 0.3237 0.1190 0.164 Uiso 1 1 calc R

loop_
_atom_site_aniso_label
_atom_site_aniso_U_11
_atom_site_aniso_U_22
_atom_site_aniso_U_33
_atom_site_aniso_U_23
_atom_site_aniso_U_13
_atom_site_aniso_U_12
Cd1 0.0608(6) 0.0318(5) 0.0294(4) 0.0051(3) 0.0169(4) 0.0072(4)
Cd2 0.1063(9) 0.0281(5) 0.0365(5) 0.0004(3) 0.0232(5) -0.0059(5)
O1 0.109(8) 0.033(4) 0.043(4) 0.017(4) 0.018(5) -0.004(5)
O2 0.077(6) 0.052(5) 0.034(4) -0.002(4) 0.019(4) -0.012(4)
O3 0.112(8) 0.029(4) 0.039(4) 0.004(3) 0.025(5) 0.019(4)
O4 0.101(7) 0.030(4) 0.030(4) -0.003(3) 0.008(4) 0.008(4)
O5 0.069(6) 0.047(5) 0.030(4) 0.004(3) 0.020(4) -0.005(4)
O6 0.105(7) 0.046(5) 0.024(4) -0.011(3) 0.026(4) -0.001(5)
O7 0.081(6) 0.028(4) 0.039(4) 0.000(3) 0.015(4) 0.011(4)
O8 0.079(6) 0.041(4) 0.028(4) 0.008(3) 0.016(4) 0.010(4)
O9 0.072(7) 0.086(7) 0.041(5) 0.014(4) 0.005(4) -0.004(5)
O10 0.065(7) 0.053(6) 0.083(6) 0.024(5) -0.003(5) -0.001(5)
O11 0.068(6) 0.040(4) 0.057(5) 0.006(4) 0.029(4) 0.020(4)
O12 0.085(7) 0.053(5) 0.056(5) 0.004(4) 0.008(5) -0.012(5)
O13 0.074(6) 0.043(5) 0.048(5) -0.010(4) 0.022(4) -0.022(4)
O14 0.101(8) 0.049(5) 0.060(5) 0.000(4) 0.023(5) -0.016(5)
N1 0.034(5) 0.018(4) 0.022(4) 0.000(3) 0.011(3) -0.001(3)
N2 0.078(7) 0.034(5) 0.033(5) 0.005(4) 0.020(5) 0.005(5)
N3 0.064(7) 0.031(5) 0.036(5) 0.007(4) 0.019(5) 0.009(4)
N4 0.080(8) 0.072(7) 0.083(7) -0.016(6) 0.042(6) 0.005(6)
C1 0.040(6) 0.043(7) 0.041(6) 0.010(5) 0.009(5) -0.008(5)
C2 0.045(6) 0.025(5) 0.037(5) 0.010(4) 0.005(5) -0.005(5)
C3 0.059(7) 0.023(5) 0.039(6) -0.009(4) 0.013(5) -0.005(5)
C4 0.051(7) 0.024(5) 0.032(5) 0.000(4) 0.009(5) -0.005(5)
C5 0.060(7) 0.024(5) 0.031(5) 0.008(4) 0.021(5) 0.007(5)
C6 0.027(5) 0.031(5) 0.036(5) -0.004(4) 0.013(4) -0.001(4)
C7 0.052(7) 0.025(5) 0.045(6) 0.005(5) 0.010(5) -0.004(5)
C8 0.070(8) 0.031(6) 0.025(5) 0.004(4) 0.014(5) -0.004(5)
C9 0.038(6) 0.025(5) 0.040(6) 0.000(4) 0.011(5) 0.007(4)
C10 0.045(6) 0.020(5) 0.036(5) -0.001(4) 0.009(5) 0.002(4)
C11 0.027(5) 0.040(6) 0.022(5) 0.000(4) 0.008(4) -0.003(4)
C12 0.041(6) 0.035(5) 0.024(5) -0.003(4) 0.013(4) 0.005(5)
C13 0.037(6) 0.028(5) 0.033(5) 0.004(4) 0.009(4) 0.000(4)
C14 0.037(6) 0.022(5) 0.029(5) -0.008(4) 0.009(4) 0.005(4)
C15 0.031(6) 0.038(6) 0.022(5) 0.003(4) 0.006(4) -0.008(4)
C16 0.060(7) 0.020(5) 0.028(5) 0.001(4) 0.014(5) 0.004(5)
C17 0.041(6) 0.037(6) 0.035(5) 0.002(5) 0.007(5) -0.010(5)
C18 0.050(7) 0.040(6) 0.030(5) 0.007(5) 0.002(5) 0.005(5)
C19 0.075(9) 0.040(7) 0.033(6) 0.000(5) 0.012(6) 0.008(6)
C20 0.196(15) 0.167(16) 0.146(14) -0.010(12) 0.055(12) -0.087(13)
C21 0.114(11) 0.133(13) 0.083(10) 0.016(9) 0.028(8) 0.034(10)

loop_
_atom_type_symbol
_atom_type_description
_atom_type_scat_dispersion_real
_atom_type_scat_dispersion_imag
_atom_type_scat_source
C C 0.0033 0.0016 'International Tables Vol C Tables 4.2.6.8 and 6.1.1.4'
H H 0.0000 0.0000 'International Tables Vol C Tables 4.2.6.8 and 6.1.1.4'
N N 0.0061 0.0033 'International Tables Vol C Tables 4.2.6.8 and 6.1.1.4'
O O 0.0106 0.0060 'International Tables Vol C Tables 4.2.6.8 and 6.1.1.4'
Cd Cd -0.8075 1.2024 'International Tables Vol C Tables 4.2.6.8 and 6.1.1.4'

loop_
_geom_angle_atom_site_label_1
_geom_angle_atom_site_label_2
_geom_angle_atom_site_label_3
_geom_angle
_geom_angle_site_symmetry_1
_geom_angle_site_symmetry_3
O11 Cd1 O8 139.3(3) . .
O11 Cd1 O9 109.1(3) . .
O8 Cd1 O9 84.9(3) . .
O11 Cd1 O6 125.6(3) . 4_566
O8 Cd1 O6 91.1(2) . 4_566
O9 Cd1 O6 90.5(3) . 4_566
O11 Cd1 O10 84.8(3) . .
O8 Cd1 O10 78.8(3) . .
O9 Cd1 O10 163.6(3) . .
O6 Cd1 O10 88.2(3) 4_566 .
O11 Cd1 O5 78.6(3) . 4_566
O8 Cd1 O5 142.1(2) . 4_566
O9 Cd1 O5 81.4(3) . 4_566
O6 Cd1 O5 54.1(2) 4_566 4_566
O10 Cd1 O5 110.7(3) . 4_566
O11 Cd1 O7 86.8(3) . .
O8 Cd1 O7 54.8(2) . .
O9 Cd1 O7 87.6(3) . .
O6 Cd1 O7 145.9(3) 4_566 .
O10 Cd1 O7 84.4(3) . .
O5 Cd1 O7 157.7(2) 4_566 .
O11 Cd1 C18 113.1(3) . .
O8 Cd1 C18 27.4(3) . .
O9 Cd1 C18 86.3(3) . .
O6 Cd1 C18 118.5(3) 4_566 .
O10 Cd1 C18 80.0(3) . .
O5 Cd1 C18 165.4(3) 4_566 .
O7 Cd1 C18 27.4(3) . .
O11 Cd1 C17 102.7(3) . 4_566
O8 Cd1 C17 116.9(3) . 4_566
O9 Cd1 C17 84.9(3) . 4_566
O6 Cd1 C17 27.2(3) 4_566 4_566
O10 Cd1 C17 101.0(3) . 4_566
O5 Cd1 C17 26.9(3) 4_566 4_566
O7 Cd1 C17 169.4(3) . 4_566
C18 Cd1 C17 144.1(3) . 4_566
O1 Cd2 O13 124.7(3) . .
O1 Cd2 O14 102.4(3) . .
O13 Cd2 O14 89.7(3) . .
O1 Cd2 O3 91.2(3) . 2_545
O13 Cd2 O3 142.4(3) . 2_545
O14 Cd2 O3 93.0(3) . 2_545
O1 Cd2 O4 145.2(3) . 2_545
O13 Cd2 O4 90.1(3) . 2_545
O14 Cd2 O4 76.6(3) . 2_545
O3 Cd2 O4 54.5(2) 2_545 2_545
O1 Cd2 O12 91.7(3) . .
O13 Cd2 O12 90.0(3) . .
O14 Cd2 O12 163.0(3) . .
O3 Cd2 O12 77.1(3) 2_545 .
O4 Cd2 O12 86.4(3) 2_545 .
O1 Cd2 C8 118.4(3) . 2_545
O13 Cd2 C8 116.5(3) . 2_545
O14 Cd2 C8 83.7(3) . 2_545
O3 Cd2 C8 27.4(3) 2_545 2_545
O4 Cd2 C8 27.1(3) 2_545 2_545
O12 Cd2 C8 81.2(3) . 2_545
C1 O1 Cd2 107.0(7) . .
C8 O3 Cd2 93.8(6) . 2
C8 O4 Cd2 90.2(6) . 2
C17 O5 Cd1 90.6(6) . 4_565
C17 O6 Cd1 93.4(6) . 4_565
C18 O7 Cd1 85.7(6) . .
C18 O8 Cd1 95.1(6) . .
C19 O11 Cd1 120.6(7) . .
C19 O13 Cd2 113.6(7) 2_655 .
C9 N1 C10 104.1(7) . .
C10 N2 N3 107.8(8) . .
C10 N2 H2 126.1 . .
N3 N2 H2 126.1 . .
C9 N3 N2 106.4(8) . .
C20 N4 C21 113.9(17) . .
C20 N4 H4A 108.8 . .
C21 N4 H4A 108.8 . .
C20 N4 H4B 108.8 . .
C21 N4 H4B 108.8 . .
H4A N4 H4B 107.7 . .
O2 C1 O1 123.5(9) . .
O2 C1 C2 120.0(10) . .
O1 C1 C2 116.4(9) . .
C3 C2 C7 119.6(9) . .
C3 C2 C1 118.7(9) . .
C7 C2 C1 121.6(9) . .
C2 C3 C4 120.9(9) . .
C2 C3 H3 119.5 . .
C4 C3 H3 119.5 . .
C5 C4 C3 119.7(9) . .
C5 C4 C8 120.1(8) . .
C3 C4 C8 120.2(9) . .
C4 C5 C6 119.2(8) . .
C4 C5 H5 120.4 . .
C6 C5 H5 120.4 . .
C7 C6 C5 120.8(8) . .
C7 C6 C9 119.9(9) . .
C5 C6 C9 119.2(8) . .
C6 C7 C2 119.7(9) . .
C6 C7 H7 120.2 . .
C2 C7 H7 120.2 . .
O4 C8 O3 121.5(10) . .
O4 C8 C4 120.4(9) . .
O3 C8 C4 118.1(8) . .
O4 C8 Cd2 62.7(5) . 2
O3 C8 Cd2 58.8(5) . 2
C4 C8 Cd2 176.8(7) . 2
N3 C9 N1 110.7(8) . .
N3 C9 C6 127.1(9) . .
N1 C9 C6 122.1(8) . .
N2 C10 N1 110.8(8) . .
N2 C10 C11 128.9(9) . .
N1 C10 C11 120.3(8) . .
C12 C11 C16 117.4(9) . .
C12 C11 C10 121.1(8) . .
C16 C11 C10 121.5(9) . .
C13 C12 C11 122.7(8) . .
C13 C12 H12 118.7 . .
C11 C12 H12 118.7 . .
C12 C13 C14 117.6(8) . .
C12 C13 C18 120.3(9) . .
C14 C13 C18 122.1(9) . .
C15 C14 C13 121.8(9) . .
C15 C14 H14 119.1 . .
C13 C14 H14 119.1 . .
C14 C15 C16 120.2(8) . .
C14 C15 C17 121.0(9) . .
C16 C15 C17 118.8(9) . .
C15 C16 C11 120.3(9) . .
C15 C16 H16 119.9 . .
C11 C16 H16 119.9 . .
O5 C17 O6 121.9(9) . .
O5 C17 C15 119.6(9) . .
O6 C17 C15 118.5(9) . .
O5 C17 Cd1 62.5(5) . 4_565
O6 C17 Cd1 59.4(5) . 4_565
C15 C17 Cd1 177.6(7) . 4_565
O7 C18 O8 124.3(9) . .
O7 C18 C13 119.5(9) . .
O8 C18 C13 116.2(9) . .
O7 C18 Cd1 66.9(5) . .
O8 C18 Cd1 57.5(5) . .
C13 C18 Cd1 173.4(7) . .
O13 C19 O11 124.5(11) 2_645 .
O13 C19 H19 117.7 2_645 .
O11 C19 H19 117.7 . .
N4 C20 H20A 109.5 . .
N4 C20 H20B 109.5 . .
H20A C20 H20B 109.5 . .
N4 C20 H20C 109.5 . .
H20A C20 H20C 109.5 . .
H20B C20 H20C 109.5 . .
N4 C21 H21A 109.5 . .
N4 C21 H21B 109.5 . .
H21A C21 H21B 109.5 . .
N4 C21 H21C 109.5 . .
H21A C21 H21C 109.5 . .
H21B C21 H21C 109.5 . .

loop_
_geom_bond_atom_site_label_1
_geom_bond_atom_site_label_2
_geom_bond_distance
_geom_bond_site_symmetry_2
Cd1 O11 2.263(7) .
Cd1 O8 2.297(7) .
Cd1 O9 2.323(9) .
Cd1 O6 2.368(7) 4_566
Cd1 O10 2.375(9) .
Cd1 O5 2.436(7) 4_566
Cd1 O7 2.503(7) .
Cd1 C18 2.714(10) .
Cd1 C17 2.746(10) 4_566
Cd2 O1 2.229(7) .
Cd2 O13 2.263(7) .
Cd2 O14 2.339(10) .
Cd2 O3 2.350(7) 2_545
Cd2 O4 2.437(7) 2_545
Cd2 O12 2.440(10) .
Cd2 C8 2.742(11) 2_545
O1 C1 1.269(13) .
O2 C1 1.243(13) .
O3 C8 1.264(12) .
O3 Cd2 2.350(7) 2
O4 C8 1.248(12) .
O4 Cd2 2.437(7) 2
O5 C17 1.242(12) .
O5 Cd1 2.436(7) 4_565
O6 C17 1.257(12) .
O6 Cd1 2.368(7) 4_565
O7 C18 1.254(12) .
O8 C18 1.255(11) .
O11 C19 1.265(13) .
O13 C19 1.240(14) 2_655
N1 C9 1.338(11) .
N1 C10 1.351(12) .
N2 C10 1.287(12) .
N2 N3 1.355(12) .
N2 H2 0.8600 .
N3 C9 1.314(12) .
N4 C20 1.41(2) .
N4 C21 1.478(19) .
N4 H4A 0.9000 .
N4 H4B 0.9000 .
C1 C2 1.537(13) .
C2 C3 1.381(14) .
C2 C7 1.403(14) .
C3 C4 1.404(14) .
C3 H3 0.9300 .
C4 C5 1.387(13) .
C4 C8 1.492(14) .
C5 C6 1.410(13) .
C5 H5 0.9300 .
C6 C7 1.382(13) .
C6 C9 1.475(13) .
C7 H7 0.9300 .
C8 Cd2 2.742(11) 2
C10 C11 1.453(13) .
C11 C12 1.394(13) .
C11 C16 1.412(12) .
C12 C13 1.368(13) .
C12 H12 0.9300 .
C13 C14 1.418(13) .
C13 C18 1.513(13) .
C14 C15 1.337(13) .
C14 H14 0.9300 .
C15 C16 1.393(13) .
C15 C17 1.522(13) .
C16 H16 0.9300 .
C17 Cd1 2.746(10) 4_565
C19 O13 1.240(14) 2_645
C19 H19 0.9300 .
C20 H20A 0.9600 .
C20 H20B 0.9600 .
C20 H20C 0.9600 .
C21 H21A 0.9600 .
C21 H21B 0.9600 .
C21 H21C 0.9600 .

loop_
_geom_torsion_atom_site_label_1
_geom_torsion_atom_site_label_2
_geom_torsion_atom_site_label_3
_geom_torsion_atom_site_label_4
_geom_torsion
_geom_torsion_site_symmetry_1
_geom_torsion_site_symmetry_4
O13 Cd2 O1 C1 -31.8(10) . .
O14 Cd2 O1 C1 66.6(8) . .
O3 Cd2 O1 C1 159.9(8) 2_545 .
O4 Cd2 O1 C1 151.0(7) 2_545 .
O12 Cd2 O1 C1 -122.9(8) . .
C8 Cd2 O1 C1 156.2(8) 2_545 .
O11 Cd1 O7 C18 -164.1(7) . .
O8 Cd1 O7 C18 1.2(6) . .
O9 Cd1 O7 C18 86.7(7) . .
O6 Cd1 O7 C18 -0.7(9) 4_566 .
O10 Cd1 O7 C18 -79.0(7) . .
O5 Cd1 O7 C18 146.9(8) 4_566 .
C17 Cd1 O7 C18 42.2(19) 4_566 .
O11 Cd1 O8 C18 21.6(9) . .
O9 Cd1 O8 C18 -91.9(7) . .
O6 Cd1 O8 C18 177.7(7) 4_566 .
O10 Cd1 O8 C18 89.7(7) . .
O5 Cd1 O8 C18 -160.8(6) 4_566 .
O7 Cd1 O8 C18 -1.2(6) . .
C17 Cd1 O8 C18 -173.5(7) 4_566 .
O8 Cd1 O11 C19 14.3(12) . .
O9 Cd1 O11 C19 119.2(9) . .
O6 Cd1 O11 C19 -135.8(9) 4_566 .
O10 Cd1 O11 C19 -51.8(9) . .
O5 Cd1 O11 C19 -164.1(10) 4_566 .
O7 Cd1 O11 C19 32.9(9) . .
C18 Cd1 O11 C19 25.0(10) . .
C17 Cd1 O11 C19 -151.9(9) 4_566 .
O1 Cd2 O13 C19 -31.1(10) . 2_655
O14 Cd2 O13 C19 -136.1(9) . 2_655
O3 Cd2 O13 C19 129.4(9) 2_545 2_655
O4 Cd2 O13 C19 147.3(9) 2_545 2_655
O12 Cd2 O13 C19 60.9(9) . 2_655
C8 Cd2 O13 C19 141.0(9) 2_545 2_655
C10 N2 N3 C9 2.5(12) . .
Cd2 O1 C1 O2 -6.0(14) . .
Cd2 O1 C1 C2 174.3(7) . .
O2 C1 C2 C3 -6.3(16) . .
O1 C1 C2 C3 173.4(10) . .
O2 C1 C2 C7 175.2(10) . .
O1 C1 C2 C7 -5.1(16) . .
C7 C2 C3 C4 0.4(17) . .
C1 C2 C3 C4 -178.0(10) . .
C2 C3 C4 C5 0.6(17) . .
C2 C3 C4 C8 179.2(10) . .
C3 C4 C5 C6 0.2(16) . .
C8 C4 C5 C6 -178.4(10) . .
C4 C5 C6 C7 -2.0(16) . .
C4 C5 C6 C9 -178.6(10) . .
C5 C6 C7 C2 3.0(16) . .
C9 C6 C7 C2 179.6(10) . .
C3 C2 C7 C6 -2.2(16) . .
C1 C2 C7 C6 176.2(10) . .
Cd2 O4 C8 O3 1.7(12) 2 .
Cd2 O4 C8 C4 179.3(10) 2 .
Cd2 O3 C8 O4 -1.8(13) 2 .
Cd2 O3 C8 C4 -179.4(9) 2 .
C5 C4 C8 O4 9.4(18) . .
C3 C4 C8 O4 -169.2(11) . .
C5 C4 C8 O3 -172.9(11) . .
C3 C4 C8 O3 8.4(17) . .
C5 C4 C8 Cd2 178(15) . 2
C3 C4 C8 Cd2 -1(16) . 2
N2 N3 C9 N1 -2.9(12) . .
N2 N3 C9 C6 179.0(10) . .
C10 N1 C9 N3 2.2(12) . .
C10 N1 C9 C6 -179.7(9) . .
C7 C6 C9 N3 -177.0(11) . .
C5 C6 C9 N3 -0.4(17) . .
C7 C6 C9 N1 5.2(15) . .
C5 C6 C9 N1 -178.2(10) . .
N3 N2 C10 N1 -1.2(13) . .
N3 N2 C10 C11 178.3(10) . .
C9 N1 C10 N2 -0.5(12) . .
C9 N1 C10 C11 179.9(9) . .
N2 C10 C11 C12 174.2(11) . .
N1 C10 C11 C12 -6.4(15) . .
N2 C10 C11 C16 -6.1(18) . .
N1 C10 C11 C16 173.4(9) . .
C16 C11 C12 C13 1.6(15) . .
C10 C11 C12 C13 -178.7(10) . .
C11 C12 C13 C14 -2.3(15) . .
C11 C12 C13 C18 176.9(10) . .
C12 C13 C14 C15 2.0(15) . .
C18 C13 C14 C15 -177.3(10) . .
C13 C14 C15 C16 -0.8(15) . .
C13 C14 C15 C17 -178.4(9) . .
C14 C15 C16 C11 0.0(16) . .
C17 C15 C16 C11 177.7(9) . .
C12 C11 C16 C15 -0.3(15) . .
C10 C11 C16 C15 179.9(10) . .
Cd1 O5 C17 O6 2.4(11) 4_565 .
Cd1 O5 C17 C15 -178.7(9) 4_565 .
Cd1 O6 C17 O5 -2.5(12) 4_565 .
Cd1 O6 C17 C15 178.6(8) 4_565 .
C14 C15 C17 O5 -170.7(10) . .
C16 C15 C17 O5 11.7(15) . .
C14 C15 C17 O6 8.2(16) . .
C16 C15 C17 O6 -169.4(10) . .
C14 C15 C17 Cd1 38(19) . 4_565
C16 C15 C17 Cd1 -139(18) . 4_565
Cd1 O7 C18 O8 -2.2(12) . .
Cd1 O7 C18 C13 177.9(10) . .
Cd1 O8 C18 O7 2.4(13) . .
Cd1 O8 C18 C13 -177.7(8) . .
C12 C13 C18 O7 176.0(10) . .
C14 C13 C18 O7 -4.8(16) . .
C12 C13 C18 O8 -3.9(16) . .
C14 C13 C18 O8 175.4(9) . .
C12 C13 C18 Cd1 -21(7) . .
C14 C13 C18 Cd1 159(6) . .
O11 Cd1 C18 O7 17.3(8) . .
O8 Cd1 C18 O7 -177.8(11) . .
O9 Cd1 C18 O7 -91.9(7) . .
O6 Cd1 C18 O7 179.5(6) 4_566 .
O10 Cd1 C18 O7 97.2(7) . .
O5 Cd1 C18 O7 -124.8(11) 4_566 .
C17 Cd1 C18 O7 -167.9(6) 4_566 .
O11 Cd1 C18 O8 -164.9(6) . .
O9 Cd1 C18 O8 86.0(7) . .
O6 Cd1 C18 O8 -2.6(8) 4_566 .
O10 Cd1 C18 O8 -85.0(7) . .
O5 Cd1 C18 O8 53.0(15) 4_566 .
O7 Cd1 C18 O8 177.8(11) . .
C17 Cd1 C18 O8 10.0(10) 4_566 .
O11 Cd1 C18 C13 -147(7) . .
O8 Cd1 C18 C13 18(6) . .
O9 Cd1 C18 C13 104(7) . .
O6 Cd1 C18 C13 15(7) 4_566 .
O10 Cd1 C18 C13 -67(7) . .
O5 Cd1 C18 C13 71(7) 4_566 .
O7 Cd1 C18 C13 -164(7) . .
C17 Cd1 C18 C13 28(7) 4_566 .
Cd1 O11 C19 O13 154.9(9) . 2_645
